data_7204555
loop_
_publ_author_name
'Fan, Ailong'
'Valiyaveettil, Suresh'
'Vittal, Jagadese J.'

_publ_section_title
;
 Monohelical self-assembly of 5-alkoxyisophthalamides
;
_journal_issue 6
_journal_name_full CrystEngComm
_journal_page_first 38
_journal_paper_doi 10.1039/b210303f
_journal_volume 5
_journal_year 2003
_chemical_formula_sum 'C32 H40 N2 O3'
_chemical_formula_weight 500.66
_space_group_IT_number 29
_symmetry_cell_setting orthorhombic
_symmetry_space_group_name_Hall 'P 2c -2ac'
_symmetry_space_group_name_H-M 'P c a 21'
_atom_sites_solution_hydrogens geom
_atom_sites_solution_primary direct
_atom_sites_solution_secondary difmap
_audit_creation_method SHELXL-97
_cell_angle_alpha 90.00
_cell_angle_beta 90.00
_cell_angle_gamma 90.00
_cell_formula_units_Z 8
_cell_length_a 17.170(6)
_cell_length_b 14.260(4)
_cell_length_c 24.020(8)
_cell_measurement_reflns_used 3138
_cell_measurement_temperature 223(2)
_cell_measurement_theta_max 18.8
_cell_measurement_theta_min 2.21
_cell_volume 5881(3)
_computing_cell_refinement 'Bruker AXS, SAINT'
_computing_data_collection 'Bruker AXS, SMART'
_computing_data_reduction 'Bruker AXS, SAINT'
_computing_molecular_graphics 'Bruker AXS, SHELXTL'
_computing_publication_material 'Bruker AXS, SHELXTL'
_computing_structure_refinement 'SHELXL-97 (Sheldrick, 1997)'
_computing_structure_solution 'SHELXS-97 (Sheldrick, 1990)'
_diffrn_ambient_temperature 223(2)
_diffrn_measured_fraction_theta_full 1.000
_diffrn_measured_fraction_theta_max 1.000
_diffrn_measurement_method '\w scans'
_diffrn_radiation_monochromator graphite
_diffrn_radiation_source 'fine-focus sealed tube'
_diffrn_radiation_type MoK\a
_diffrn_radiation_wavelength 0.71073
_diffrn_reflns_av_R_equivalents 0.0746
_diffrn_reflns_av_sigmaI/netI 0.0917
_diffrn_reflns_limit_h_max 20
_diffrn_reflns_limit_h_min -19
_diffrn_reflns_limit_k_max 14
_diffrn_reflns_limit_k_min -16
_diffrn_reflns_limit_l_max 28
_diffrn_reflns_limit_l_min -28
_diffrn_reflns_number 32923
_diffrn_reflns_theta_full 25.00
_diffrn_reflns_theta_max 25.00
_diffrn_reflns_theta_min 1.70
_exptl_absorpt_coefficient_mu 0.072
_exptl_absorpt_correction_T_max 0.9776
_exptl_absorpt_correction_T_min 0.5908
_exptl_absorpt_correction_type 'sadabs (Sheldrick, 1996)'
_exptl_crystal_colour colorless
_exptl_crystal_density_diffrn 1.131
_exptl_crystal_density_meas ?
_exptl_crystal_density_method .
_exptl_crystal_description 'rod, cut'
_exptl_crystal_F_000 2160
_exptl_crystal_size_max 0.32
_exptl_crystal_size_mid 0.3
_exptl_crystal_size_min 0.2
_refine_diff_density_max 0.374
_refine_diff_density_min -0.179
_refine_diff_density_rms 0.033
_refine_ls_abs_structure_details 'Flack H D (1983), Acta Cryst. A39, 876-881'
_refine_ls_abs_structure_Flack -0.1(18)
_refine_ls_extinction_method none
_refine_ls_goodness_of_fit_ref 1.000
_refine_ls_hydrogen_treatment mixed
_refine_ls_matrix_type full
_refine_ls_number_parameters 607
_refine_ls_number_reflns 10355
_refine_ls_number_restraints 422
_refine_ls_restrained_S_all 1.312
_refine_ls_R_factor_all 0.1395
_refine_ls_R_factor_gt 0.0597
_refine_ls_shift/su_max 0.000
_refine_ls_shift/su_mean 0.000
_refine_ls_structure_factor_coef Fsqd
_refine_ls_weighting_details 'calc w=1/[\s^2^(Fo^2^)+(0.0380P)^2^+0.0000P] where P=(Fo^2^+2Fc^2^)/3'
_refine_ls_weighting_scheme calc
_refine_ls_wR_factor_gt 0.1208
_refine_ls_wR_factor_ref 0.1378
_reflns_number_gt 4382
_reflns_number_total 10355
_reflns_threshold_expression >2sigma(I)
_cod_data_source_file b210303f.txt
_cod_data_source_block Helical_diamide
_cod_original_sg_symbol_H-M Pca2(1)
_cod_database_code 7204555

loop_
_symmetry_equiv_pos_as_xyz
'x, y, z'
'-x, -y, z+1/2'
'x+1/2, -y, z'
'-x+1/2, y, z+1/2'

loop_
_atom_site_label
_atom_site_type_symbol
_atom_site_fract_x
_atom_site_fract_y
_atom_site_fract_z
_atom_site_U_iso_or_equiv
_atom_site_adp_type
_atom_site_occupancy
_atom_site_symmetry_multiplicity
_atom_site_calc_flag
_atom_site_refinement_flags
_atom_site_disorder_assembly
_atom_site_disorder_group
O1 O 0.4236(2) -0.0094(3) 0.64666(17) 0.0762(12) Uani 1 1 d . . .
O2 O 0.0944(2) 0.1643(3) 0.79144(17) 0.0767(12) Uani 1 1 d . . .
O3 O 0.1965(3) 0.2290(3) 0.60331(18) 0.0965(14) Uani 1 1 d . . .
N1 N 0.3400(3) -0.1202(4) 0.68014(19) 0.0704(14) Uani 1 1 d . . .
H1 H 0.2930 -0.1279 0.6928 0.084 Uiso 1 1 calc R . .
N2 N 0.1885(2) 0.0846(3) 0.8370(2) 0.0671(13) Uani 1 1 d . . .
H2 H 0.2351 0.0616 0.8331 0.080 Uiso 1 1 calc R . .
C1 C 0.3599(3) -0.0319(5) 0.6673(2) 0.0553(15) Uani 1 1 d . . .
C2 C 0.3857(4) -0.2028(5) 0.6758(2) 0.0639(16) Uani 1 1 d . . .
C3 C 0.4565(4) -0.2062(5) 0.6496(3) 0.092(2) Uani 1 1 d . . .
H3 H 0.4773 -0.1523 0.6328 0.111 Uiso 1 1 calc R . .
C4 C 0.4979(4) -0.2922(7) 0.6482(4) 0.109(3) Uani 1 1 d . . .
H4 H 0.5461 -0.2960 0.6298 0.130 Uiso 1 1 calc R . .
C5 C 0.4679(6) -0.3683(6) 0.6733(4) 0.122(3) Uani 1 1 d . . .
H5 H 0.4955 -0.4252 0.6725 0.146 Uiso 1 1 calc R . .
C6 C 0.3973(6) -0.3640(6) 0.7000(3) 0.117(3) Uani 1 1 d . . .
H6 H 0.3764 -0.4178 0.7170 0.141 Uiso 1 1 calc R . .
C7 C 0.3574(4) -0.2808(5) 0.7019(3) 0.095(2) Uani 1 1 d . . .
H7 H 0.3100 -0.2775 0.7214 0.114 Uiso 1 1 calc R . .
C8 C 0.1568(4) 0.1230(4) 0.7907(3) 0.0583(15) Uani 1 1 d . . .
C9 C 0.1560(3) 0.0768(5) 0.8909(3) 0.0667(17) Uani 1 1 d . . .
C10 C 0.1881(4) 0.0137(5) 0.9266(3) 0.089(2) Uani 1 1 d . . .
H10 H 0.2297 -0.0244 0.9150 0.107 Uiso 1 1 calc R . .
C11 C 0.1588(5) 0.0060(5) 0.9806(3) 0.103(2) Uani 1 1 d . . .
H11 H 0.1820 -0.0364 1.0056 0.123 Uiso 1 1 calc R . .
C12 C 0.0971(5) 0.0589(7) 0.9978(3) 0.107(3) Uani 1 1 d . . .
H12 H 0.0758 0.0496 1.0334 0.128 Uiso 1 1 calc R . .
C13 C 0.0662(4) 0.1252(6) 0.9633(3) 0.105(3) Uani 1 1 d . . .
H13 H 0.0250 0.1633 0.9757 0.126 Uiso 1 1 calc R . .
C14 C 0.0957(4) 0.1365(5) 0.9099(3) 0.089(2) Uani 1 1 d . . .
H14 H 0.0757 0.1835 0.8864 0.106 Uiso 1 1 calc R . .
C15 C 0.2801(3) 0.1021(5) 0.6351(2) 0.0719(18) Uani 1 1 d . . .
H15 H 0.3077 0.1004 0.6013 0.086 Uiso 1 1 calc R . .
C16 C 0.2974(3) 0.0381(4) 0.6781(3) 0.0619(16) Uani 1 1 d . . .
C17 C 0.2590(3) 0.0441(4) 0.7291(2) 0.0601(15) Uani 1 1 d . . .
H17 H 0.2714 0.0018 0.7577 0.072 Uiso 1 1 calc R . .
C18 C 0.2022(3) 0.1128(4) 0.7379(3) 0.0599(15) Uani 1 1 d . . .
C19 C 0.1826(3) 0.1724(4) 0.6948(3) 0.0709(18) Uani 1 1 d . . .
H19 H 0.1427 0.2166 0.6999 0.085 Uiso 1 1 calc R . .
C20 C 0.2216(4) 0.1678(4) 0.6435(3) 0.0734(17) Uani 1 1 d . . .
C21 C 0.2275(4) 0.2164(5) 0.5486(2) 0.094(2) Uani 1 1 d D . .
H21A H 0.2228 0.1506 0.5373 0.113 Uiso 1 1 calc R . .
H21B H 0.2827 0.2338 0.5479 0.113 Uiso 1 1 calc R . .
C22 C 0.1816(4) 0.2785(5) 0.5092(2) 0.107(2) Uani 1 1 d D . .
H22A H 0.1257 0.2676 0.5145 0.128 Uiso 1 1 calc R . .
H22B H 0.1924 0.3445 0.5176 0.128 Uiso 1 1 calc R . .
C23 C 0.2031(4) 0.2582(5) 0.4494(2) 0.109(2) Uani 1 1 d D . .
H23A H 0.1913 0.1924 0.4414 0.131 Uiso 1 1 calc R . .
H23B H 0.2594 0.2668 0.4450 0.131 Uiso 1 1 calc R . .
C24 C 0.1615(4) 0.3193(5) 0.4071(2) 0.110(2) Uani 1 1 d D . .
H24A H 0.1063 0.3236 0.4172 0.132 Uiso 1 1 calc R . .
H24B H 0.1834 0.3827 0.4086 0.132 Uiso 1 1 calc R . .
C25 C 0.1678(4) 0.2830(5) 0.3479(3) 0.099(2) Uani 1 1 d D . .
H25A H 0.2220 0.2884 0.3356 0.119 Uiso 1 1 calc R . .
H25B H 0.1540 0.2163 0.3475 0.119 Uiso 1 1 calc R . .
C26 C 0.1165(4) 0.3339(5) 0.3070(3) 0.100(2) Uani 1 1 d D . .
H26A H 0.1331 0.3995 0.3050 0.120 Uiso 1 1 calc R . .
H26B H 0.0628 0.3329 0.3209 0.120 Uiso 1 1 calc R . .
C27 C 0.1178(5) 0.2925(4) 0.2487(3) 0.0977(19) Uani 1 1 d D . .
H27A H 0.1713 0.2951 0.2345 0.117 Uiso 1 1 calc R . .
H27B H 0.1028 0.2263 0.2509 0.117 Uiso 1 1 calc R . .
C28 C 0.0655(4) 0.3406(5) 0.2082(3) 0.107(2) Uani 1 1 d D . .
H28A H 0.0776 0.4078 0.2080 0.129 Uiso 1 1 calc R . .
H28B H 0.0114 0.3335 0.2206 0.129 Uiso 1 1 calc R . .
C29 C 0.0725(5) 0.3033(5) 0.1491(3) 0.117(3) Uani 1 1 d D . .
H29A H 0.0576 0.2370 0.1483 0.140 Uiso 1 1 calc R . .
H29B H 0.1267 0.3082 0.1366 0.140 Uiso 1 1 calc R . .
C30 C 0.0193(5) 0.3596(6) 0.1095(3) 0.135(3) Uani 1 1 d D . .
H30A H -0.0349 0.3526 0.1216 0.161 Uiso 1 1 calc R . .
H30B H 0.0328 0.4263 0.1122 0.161 Uiso 1 1 calc R . .
C31 C 0.0257(6) 0.3297(7) 0.0504(3) 0.172(4) Uani 1 1 d D . .
H31A H 0.0128 0.2629 0.0476 0.206 Uiso 1 1 calc R . .
H31B H 0.0795 0.3379 0.0378 0.206 Uiso 1 1 calc R . .
C32 C -0.0295(6) 0.3868(7) 0.0123(4) 0.192(5) Uani 1 1 d D . .
H32A H -0.0228 0.4532 0.0196 0.289 Uiso 1 1 calc R . .
H32B H -0.0831 0.3691 0.0198 0.289 Uiso 1 1 calc R . .
H32C H -0.0173 0.3738 -0.0264 0.289 Uiso 1 1 calc R . .
O4 O 0.4241(3) 0.7759(4) 0.39381(19) 0.1121(17) Uani 1 1 d . . .
O5 O 0.6521(2) 1.0126(3) 0.35264(18) 0.0790(12) Uani 1 1 d . . .
O6 O 0.3241(2) 0.8365(3) 0.20610(18) 0.0750(12) Uani 1 1 d . . .
N3 N 0.5695(3) 1.1255(4) 0.31973(19) 0.0671(14) Uani 1 1 d . . .
H3' H 0.5269 1.1339 0.3008 0.081 Uiso 1 1 calc R . .
N4 N 0.4205(3) 0.9168(3) 0.16150(19) 0.0690(14) Uani 1 1 d . . .
H4' H 0.4639 0.9471 0.1667 0.083 Uiso 1 1 calc R . .
C33 C 0.5888(4) 1.0373(5) 0.3317(2) 0.0615(17) Uani 1 1 d . . .
C34 C 0.6114(3) 1.2064(5) 0.3349(3) 0.0666(16) Uani 1 1 d . . .
C35 C 0.6898(3) 1.2088(5) 0.3459(3) 0.0809(19) Uani 1 1 d . . .
H35 H 0.7196 1.1540 0.3419 0.097 Uiso 1 1 calc R . .
C36 C 0.7266(4) 1.2942(5) 0.3633(3) 0.089(2) Uani 1 1 d . . .
H36 H 0.7798 1.2951 0.3726 0.107 Uiso 1 1 calc R . .
C37 C 0.6834(5) 1.3733(6) 0.3661(3) 0.107(2) Uani 1 1 d . . .
H37 H 0.7072 1.4300 0.3765 0.128 Uiso 1 1 calc R . .
C38 C 0.6052(4) 1.3721(5) 0.3538(3) 0.108(2) Uani 1 1 d . . .
H38A H 0.5762 1.4279 0.3554 0.130 Uiso 1 1 calc R . .
C39 C 0.5690(4) 1.2884(5) 0.3389(3) 0.092(2) Uani 1 1 d . . .
H39 H 0.5152 1.2878 0.3316 0.110 Uiso 1 1 calc R . .
C40 C 0.3863(4) 0.8794(4) 0.2075(3) 0.0631(16) Uani 1 1 d . . .
C41 C 0.3925(3) 0.9115(5) 0.1058(3) 0.0654(16) Uani 1 1 d . . .
C42 C 0.4083(4) 0.9862(6) 0.0710(3) 0.092(2) Uani 1 1 d . . .
H42 H 0.4323 1.0401 0.0857 0.110 Uiso 1 1 calc R . .
C43 C 0.3896(5) 0.9835(8) 0.0153(4) 0.130(3) Uani 1 1 d . . .
H43 H 0.4030 1.0333 -0.0085 0.156 Uiso 1 1 calc R . .
C44 C 0.3511(5) 0.9063(9) -0.0048(4) 0.127(4) Uani 1 1 d . . .
H44 H 0.3374 0.9028 -0.0426 0.152 Uiso 1 1 calc R . .
C45 C 0.3329(5) 0.8352(7) 0.0302(4) 0.130(3) Uani 1 1 d . . .
H45 H 0.3069 0.7824 0.0161 0.156 Uiso 1 1 calc R . .
C46 C 0.3515(4) 0.8382(6) 0.0861(3) 0.110(3) Uani 1 1 d . . .
H46 H 0.3358 0.7897 0.1101 0.132 Uiso 1 1 calc R . .
C47 C 0.5073(3) 0.9045(4) 0.3622(3) 0.0696(17) Uani 1 1 d . . .
H47 H 0.5348 0.9069 0.3960 0.083 Uiso 1 1 calc R . .
C48 C 0.5261(3) 0.9662(4) 0.3197(2) 0.0577(15) Uani 1 1 d . . .
C49 C 0.4867(3) 0.9618(4) 0.2699(2) 0.0584(15) Uani 1 1 d . . .
H49 H 0.4980 1.0055 0.2418 0.070 Uiso 1 1 calc R . .
C50 C 0.4294(3) 0.8925(4) 0.2607(2) 0.0576(14) Uani 1 1 d . . .
C51 C 0.4111(4) 0.8325(4) 0.3035(3) 0.0750(18) Uani 1 1 d . . .
H51 H 0.3729 0.7861 0.2980 0.090 Uiso 1 1 calc R . .
C52 C 0.4488(4) 0.8396(4) 0.3553(3) 0.0740(17) Uani 1 1 d . . .
C53 C 0.4557(5) 0.7876(6) 0.4495(3) 0.133(3) Uiso 1 1 d D . .
H53A H 0.4295 0.8390 0.4691 0.160 Uiso 1 1 calc R . .
H53B H 0.5117 0.8007 0.4481 0.160 Uiso 1 1 calc R . .
C54 C 0.4395(8) 0.6922(9) 0.4787(6) 0.296(7) Uiso 1 1 d D . .
H54A H 0.4493 0.6407 0.4525 0.355 Uiso 1 1 calc R . .
H54B H 0.4749 0.6847 0.5104 0.355 Uiso 1 1 calc R . .
C55 C 0.3667(6) 0.6884(7) 0.4961(5) 0.203(5) Uiso 1 1 d D . .
H55A H 0.3313 0.6961 0.4644 0.243 Uiso 1 1 calc R . .
H55B H 0.3569 0.7394 0.5225 0.243 Uiso 1 1 calc R . .
C56 C 0.3503(8) 0.5859(9) 0.5268(6) 0.263(6) Uiso 1 1 d D . .
H56A H 0.3498 0.5360 0.4987 0.316 Uiso 1 1 calc R . .
H56B H 0.3924 0.5724 0.5532 0.316 Uiso 1 1 calc R . .
C57 C 0.2818(8) 0.5870(9) 0.5538(6) 0.280(7) Uiso 1 1 d D . .
H57A H 0.2402 0.5882 0.5259 0.336 Uiso 1 1 calc R . .
H57B H 0.2786 0.6458 0.5748 0.336 Uiso 1 1 calc R . .
C58 C 0.2647(7) 0.5044(8) 0.5950(4) 0.225(5) Uiso 1 1 d D . .
H58A H 0.2436 0.4509 0.5743 0.269 Uiso 1 1 calc R . .
H58B H 0.3132 0.4845 0.6129 0.269 Uiso 1 1 calc R . .
C59 C 0.2099(7) 0.5335(8) 0.6366(4) 0.222(5) Uiso 1 1 d D . .
H59A H 0.1589 0.5398 0.6187 0.266 Uiso 1 1 calc R . .
H59B H 0.2253 0.5960 0.6495 0.266 Uiso 1 1 calc R . .
C60 C 0.2006(6) 0.4736(7) 0.6854(4) 0.196(5) Uiso 1 1 d D . .
H60A H 0.1732 0.4165 0.6739 0.235 Uiso 1 1 calc R . .
H60B H 0.2525 0.4549 0.6982 0.235 Uiso 1 1 calc R . .
C61 C 0.1590(7) 0.5142(7) 0.7320(4) 0.211(5) Uiso 1 1 d D . .
H61A H 0.1060 0.5297 0.7199 0.253 Uiso 1 1 calc R . .
H61B H 0.1847 0.5729 0.7426 0.253 Uiso 1 1 calc R . .
C62 C 0.1540(7) 0.4531(8) 0.7818(4) 0.218(5) Uiso 1 1 d D . .
H62A H 0.2070 0.4383 0.7943 0.262 Uiso 1 1 calc R . .
H62B H 0.1289 0.3940 0.7712 0.262 Uiso 1 1 calc R . .
C63 C 0.1101(8) 0.4950(9) 0.8292(5) 0.239(6) Uiso 1 1 d D . .
H63A H 0.1312 0.5571 0.8381 0.287 Uiso 1 1 calc R . .
H63B H 0.0551 0.5021 0.8193 0.287 Uiso 1 1 calc R . .
C64 C 0.1181(7) 0.4328(8) 0.8768(4) 0.230(5) Uiso 1 1 d D . .
H64A H 0.1729 0.4225 0.8844 0.345 Uiso 1 1 calc R . .
H64B H 0.0932 0.3733 0.8686 0.345 Uiso 1 1 calc R . .
H64C H 0.0936 0.4611 0.9090 0.345 Uiso 1 1 calc R . .

loop_
_atom_site_aniso_label
_atom_site_aniso_U_11
_atom_site_aniso_U_22
_atom_site_aniso_U_33
_atom_site_aniso_U_23
_atom_site_aniso_U_13
_atom_site_aniso_U_12
O1 0.053(2) 0.086(3) 0.090(3) 0.006(2) 0.006(2) -0.004(2)
O2 0.050(3) 0.084(3) 0.096(3) 0.004(2) 0.006(2) 0.012(2)
O3 0.104(4) 0.105(4) 0.080(3) 0.024(3) 0.007(3) 0.032(3)
N1 0.054(3) 0.082(4) 0.076(3) -0.001(3) 0.006(3) 0.006(3)
N2 0.045(3) 0.077(4) 0.080(4) -0.003(3) 0.003(3) 0.004(3)
C1 0.044(4) 0.072(5) 0.050(4) -0.003(3) -0.002(3) -0.003(3)
C2 0.056(4) 0.067(5) 0.069(4) -0.009(3) 0.001(4) 0.004(4)
C3 0.067(5) 0.077(5) 0.133(6) -0.020(4) 0.021(5) 0.000(4)
C4 0.062(5) 0.107(6) 0.157(8) -0.052(6) -0.008(5) 0.007(5)
C5 0.111(8) 0.095(7) 0.160(9) -0.034(6) -0.056(7) 0.027(6)
C6 0.138(8) 0.093(7) 0.121(7) -0.006(5) 0.002(6) 0.010(6)
C7 0.112(6) 0.073(5) 0.099(5) -0.004(5) 0.012(5) 0.027(5)
C8 0.042(4) 0.059(4) 0.074(4) -0.008(3) -0.003(4) -0.003(3)
C9 0.044(4) 0.092(5) 0.065(4) -0.015(4) 0.003(4) -0.003(4)
C10 0.070(5) 0.105(6) 0.091(6) 0.018(5) 0.009(5) 0.010(4)
C11 0.088(6) 0.138(7) 0.082(6) 0.022(5) 0.015(5) 0.009(5)
C12 0.067(5) 0.185(9) 0.069(5) -0.004(5) 0.010(5) -0.001(5)
C13 0.066(5) 0.176(8) 0.072(5) -0.040(5) 0.011(5) 0.007(5)
C14 0.066(5) 0.123(6) 0.077(5) -0.016(4) -0.011(4) 0.016(4)
C15 0.059(4) 0.100(5) 0.056(4) 0.006(4) -0.004(3) 0.002(4)
C16 0.048(4) 0.067(4) 0.071(4) 0.002(4) -0.004(4) -0.002(3)
C17 0.051(4) 0.064(4) 0.065(4) -0.001(3) 0.001(3) -0.004(3)
C18 0.046(4) 0.060(4) 0.074(4) -0.001(4) 0.000(3) -0.003(3)
C19 0.056(4) 0.074(4) 0.083(5) -0.002(4) -0.012(4) 0.008(3)
C20 0.071(5) 0.073(4) 0.076(5) 0.009(4) 0.009(4) 0.011(4)
C21 0.096(5) 0.108(5) 0.077(5) 0.036(4) 0.005(4) 0.024(4)
C22 0.107(6) 0.139(7) 0.074(5) 0.050(4) 0.005(4) 0.024(5)
C23 0.114(6) 0.117(6) 0.096(6) 0.028(5) -0.001(5) 0.032(5)
C24 0.132(7) 0.110(6) 0.088(5) 0.025(4) 0.007(5) 0.030(5)
C25 0.106(6) 0.090(5) 0.101(5) 0.031(5) 0.002(5) 0.006(4)
C26 0.098(6) 0.094(5) 0.107(6) 0.012(5) -0.001(5) 0.011(4)
C27 0.102(5) 0.091(5) 0.101(5) -0.004(5) 0.000(4) 0.011(5)
C28 0.097(5) 0.098(5) 0.127(6) 0.007(5) -0.013(5) 0.006(4)
C29 0.145(8) 0.119(6) 0.086(6) -0.016(5) -0.010(6) -0.002(6)
C30 0.142(8) 0.151(8) 0.111(6) -0.036(6) -0.006(6) 0.005(6)
C31 0.187(11) 0.212(10) 0.116(7) -0.022(8) -0.011(8) -0.001(9)
C32 0.203(11) 0.241(12) 0.134(8) 0.018(8) -0.049(8) -0.010(9)
O4 0.127(4) 0.134(4) 0.076(3) 0.023(3) -0.015(3) -0.047(3)
O5 0.052(2) 0.094(3) 0.091(3) -0.023(2) -0.023(2) 0.010(2)
O6 0.048(2) 0.089(3) 0.088(3) 0.007(3) -0.013(2) -0.008(2)
N3 0.048(3) 0.074(4) 0.079(3) -0.002(3) -0.012(3) 0.002(3)
N4 0.055(3) 0.090(4) 0.062(4) -0.004(3) -0.004(3) -0.016(3)
C33 0.053(4) 0.084(5) 0.048(4) -0.013(3) 0.003(3) 0.001(4)
C34 0.046(4) 0.066(4) 0.088(5) 0.002(3) 0.003(4) -0.004(4)
C35 0.054(4) 0.096(5) 0.093(5) 0.002(4) -0.003(4) -0.011(4)
C36 0.065(5) 0.087(5) 0.117(6) -0.020(5) 0.002(4) -0.018(4)
C37 0.078(6) 0.088(6) 0.153(7) -0.009(5) 0.011(5) -0.024(5)
C38 0.077(5) 0.074(5) 0.173(8) -0.003(5) 0.024(5) 0.002(4)
C39 0.060(4) 0.085(5) 0.130(6) 0.005(4) -0.004(4) -0.011(4)
C40 0.052(4) 0.067(4) 0.071(4) -0.004(4) -0.002(4) 0.007(3)
C41 0.050(4) 0.081(5) 0.065(4) -0.009(4) -0.012(4) 0.005(3)
C42 0.085(5) 0.132(7) 0.058(5) 0.004(4) -0.003(4) -0.017(5)
C43 0.091(7) 0.219(12) 0.080(7) 0.012(6) -0.006(5) 0.003(7)
C44 0.082(6) 0.223(12) 0.075(6) 0.005(7) -0.020(5) 0.027(7)
C45 0.117(8) 0.166(9) 0.106(7) -0.049(7) -0.045(6) 0.002(6)
C46 0.116(7) 0.116(6) 0.098(6) -0.018(5) -0.043(5) -0.004(5)
C47 0.055(4) 0.072(4) 0.082(5) 0.004(4) -0.014(4) -0.007(3)
C48 0.037(3) 0.076(4) 0.060(4) -0.009(4) -0.001(3) 0.001(3)
C49 0.049(3) 0.068(4) 0.059(4) -0.003(3) 0.003(3) 0.003(3)
C50 0.050(4) 0.065(4) 0.058(4) -0.004(3) -0.003(3) 0.003(3)
C51 0.075(5) 0.074(5) 0.076(5) 0.000(4) -0.008(4) -0.013(4)
C52 0.084(5) 0.081(5) 0.057(4) 0.010(4) 0.005(4) -0.005(4)

loop_
_atom_type_symbol
_atom_type_description
_atom_type_scat_dispersion_real
_atom_type_scat_dispersion_imag
_atom_type_scat_source
C C 0.0033 0.0016 'International Tables Vol C Tables 4.2.6.8 and 6.1.1.4'
H H 0.0000 0.0000 'International Tables Vol C Tables 4.2.6.8 and 6.1.1.4'
N N 0.0061 0.0033 'International Tables Vol C Tables 4.2.6.8 and 6.1.1.4'
O O 0.0106 0.0060 'International Tables Vol C Tables 4.2.6.8 and 6.1.1.4'

loop_
_geom_angle_atom_site_label_1
_geom_angle_atom_site_label_2
_geom_angle_atom_site_label_3
_geom_angle
_geom_angle_site_symmetry_1
_geom_angle_site_symmetry_3
_geom_angle_publ_flag
C20 O3 C21 116.8(5) . . ?
C1 N1 C2 128.5(5) . . ?
C8 N2 C9 128.6(5) . . ?
O1 C1 N1 123.9(6) . . ?
O1 C1 C16 122.1(6) . . ?
N1 C1 C16 114.0(5) . . ?
C7 C2 C3 119.8(6) . . ?
C7 C2 N1 116.6(6) . . ?
C3 C2 N1 123.6(6) . . ?
C2 C3 C4 119.2(7) . . ?
C5 C4 C3 119.7(8) . . ?
C4 C5 C6 120.8(8) . . ?
C7 C6 C5 119.7(8) . . ?
C2 C7 C6 120.8(8) . . ?
O2 C8 N2 122.3(6) . . ?
O2 C8 C18 121.1(6) . . ?
N2 C8 C18 116.6(5) . . ?
C10 C9 C14 119.5(6) . . ?
C10 C9 N2 117.9(6) . . ?
C14 C9 N2 122.5(6) . . ?
C9 C10 C11 119.5(7) . . ?
C12 C11 C10 121.1(7) . . ?
C11 C12 C13 120.1(7) . . ?
C12 C13 C14 119.9(7) . . ?
C13 C14 C9 119.7(7) . . ?
C20 C15 C16 118.9(6) . . ?
C17 C16 C15 120.3(5) . . ?
C17 C16 C1 122.4(6) . . ?
C15 C16 C1 117.3(6) . . ?
C16 C17 C18 120.4(5) . . ?
C19 C18 C17 119.2(6) . . ?
C19 C18 C8 116.6(5) . . ?
C17 C18 C8 124.1(6) . . ?
C18 C19 C20 120.8(6) . . ?
O3 C20 C15 123.7(6) . . ?
O3 C20 C19 116.0(6) . . ?
C15 C20 C19 120.3(6) . . ?
O3 C21 C22 107.9(5) . . ?
C23 C22 C21 110.8(6) . . ?
C22 C23 C24 114.3(5) . . ?
C25 C24 C23 113.5(6) . . ?
C26 C25 C24 113.9(6) . . ?
C25 C26 C27 113.9(6) . . ?
C28 C27 C26 114.5(5) . . ?
C27 C28 C29 113.6(6) . . ?
C28 C29 C30 110.3(6) . . ?
C31 C30 C29 113.3(7) . . ?
C30 C31 C32 111.6(8) . . ?
C52 O4 C53 115.6(5) . . ?
C33 N3 C34 126.2(5) . . ?
C40 N4 C41 126.7(5) . . ?
O5 C33 N3 124.8(6) . . ?
O5 C33 C48 120.5(6) . . ?
N3 C33 C48 114.6(6) . . ?
C35 C34 C39 118.8(6) . . ?
C35 C34 N3 124.9(6) . . ?
C39 C34 N3 116.3(5) . . ?
C34 C35 C36 120.7(6) . . ?
C37 C36 C35 118.7(6) . . ?
C36 C37 C38 121.0(7) . . ?
C37 C38 C39 120.1(7) . . ?
C34 C39 C38 120.6(6) . . ?
O6 C40 N4 123.2(6) . . ?
O6 C40 C50 121.1(6) . . ?
N4 C40 C50 115.7(5) . . ?
C46 C41 C42 119.3(7) . . ?
C46 C41 N4 123.2(7) . . ?
C42 C41 N4 117.5(6) . . ?
C43 C42 C41 121.4(8) . . ?
C44 C43 C42 118.4(9) . . ?
C45 C44 C43 119.6(9) . . ?
C44 C45 C46 121.9(9) . . ?
C41 C46 C45 119.1(8) . . ?
C52 C47 C48 120.6(6) . . ?
C49 C48 C47 119.8(5) . . ?
C49 C48 C33 123.2(6) . . ?
C47 C48 C33 117.0(5) . . ?
C48 C49 C50 120.7(5) . . ?
C51 C50 C49 118.6(5) . . ?
C51 C50 C40 116.8(5) . . ?
C49 C50 C40 124.6(6) . . ?
C50 C51 C52 120.8(6) . . ?
O4 C52 C47 126.4(6) . . ?
O4 C52 C51 114.2(6) . . ?
C47 C52 C51 119.4(6) . . ?
O4 C53 C54 104.3(8) . . ?
C55 C54 C53 110.3(11) . . ?
C54 C55 C56 109.7(10) . . ?
C57 C56 C55 110.6(10) . . ?
C56 C57 C58 117.4(11) . . ?
C59 C58 C57 110.2(10) . . ?
C58 C59 C60 117.6(10) . . ?
C61 C60 C59 116.2(9) . . ?
C60 C61 C62 114.7(9) . . ?
C61 C62 C63 114.1(10) . . ?
C64 C63 C62 107.9(10) . . ?

loop_
_geom_bond_atom_site_label_1
_geom_bond_atom_site_label_2
_geom_bond_distance
_geom_bond_site_symmetry_2
_geom_bond_publ_flag
O1 C1 1.243(6) . ?
O2 C8 1.223(6) . ?
O3 C20 1.371(7) . ?
O3 C21 1.429(6) . ?
N1 C1 1.341(7) . ?
N1 C2 1.418(7) . ?
N2 C8 1.355(7) . ?
N2 C9 1.415(7) . ?
C1 C16 1.488(8) . ?
C2 C7 1.366(8) . ?
C2 C3 1.370(8) . ?
C3 C4 1.418(9) . ?
C4 C5 1.344(10) . ?
C5 C6 1.373(11) . ?
C6 C7 1.369(9) . ?
C8 C18 1.496(8) . ?
C9 C10 1.360(8) . ?
C9 C14 1.414(8) . ?
C10 C11 1.396(9) . ?
C11 C12 1.365(9) . ?
C12 C13 1.365(9) . ?
C13 C14 1.390(8) . ?
C15 C20 1.387(8) . ?
C15 C16 1.411(7) . ?
C16 C17 1.393(7) . ?
C17 C18 1.398(7) . ?
C18 C19 1.380(7) . ?
C19 C20 1.405(8) . ?
C21 C22 1.517(7) . ?
C22 C23 1.509(7) . ?
C23 C24 1.518(7) . ?
C24 C25 1.517(7) . ?
C25 C26 1.505(7) . ?
C26 C27 1.519(7) . ?
C27 C28 1.492(7) . ?
C28 C29 1.519(8) . ?
C29 C30 1.544(8) . ?
C30 C31 1.485(8) . ?
C31 C32 1.550(9) . ?
O4 C52 1.364(7) . ?
O4 C53 1.453(8) . ?
O5 C33 1.249(7) . ?
O6 C40 1.232(6) . ?
N3 C33 1.331(7) . ?
N3 C34 1.408(7) . ?
N4 C40 1.359(7) . ?
N4 C41 1.424(7) . ?
C33 C48 1.507(8) . ?
C34 C35 1.372(7) . ?
C34 C39 1.382(8) . ?
C35 C36 1.435(8) . ?
C36 C37 1.352(9) . ?
C37 C38 1.375(9) . ?
C38 C39 1.392(8) . ?
C40 C50 1.490(7) . ?
C41 C46 1.346(8) . ?
C41 C42 1.381(8) . ?
C42 C43 1.377(10) . ?
C43 C44 1.372(11) . ?
C44 C45 1.353(11) . ?
C45 C46 1.380(10) . ?
C47 C52 1.375(7) . ?
C47 C48 1.386(7) . ?
C48 C49 1.376(7) . ?
C49 C50 1.411(7) . ?
C50 C51 1.373(7) . ?
C51 C52 1.407(8) . ?
C53 C54 1.555(10) . ?
C54 C55 1.320(12) . ?
C55 C56 1.661(11) . ?
C56 C57 1.344(11) . ?
C57 C58 1.565(11) . ?
C58 C59 1.433(10) . ?
C59 C60 1.458(10) . ?
C60 C61 1.450(9) . ?
C61 C62 1.482(10) . ?
C62 C63 1.490(10) . ?
C63 C64 1.454(11) . ?
